data_1568240
loop_
_publ_author_name
'Aliyeva, Vusala A.'
'Gurbanov, Atash V.'
'Mahmoud, Abdallah G.'
'Gomila, Rosa M.'
'Frontera, Antonio'
'Mahmudov, Kamran T.'
'Pombeiro, Armando J. L.'

_publ_section_title
;
 Chalcogen bonding in copper(II)-mediated synthesis.
;
_journal_issue 0
_journal_name_full 'Faraday discussions'
_journal_page_first 77
_journal_page_last 95
_journal_paper_doi 10.1039/d2fd00160h
_journal_volume 244
_journal_year 2023
_chemical_formula_moiety 'C4 H N3 O2 Se, C3 H7 N O'
_chemical_formula_sum 'C7 H8 N4 O3 Se'
_chemical_formula_weight 275.13
_space_group_crystal_system orthorhombic
_space_group_IT_number 29
_space_group_name_Hall 'P 2c -2ac'
_space_group_name_H-M_alt 'P c a 21'
_atom_sites_solution_hydrogens mixed
_atom_sites_solution_primary direct
_atom_sites_solution_secondary difmap
_audit_creation_method SHELXL-2019/1
_audit_update_record
;
2023-01-05 deposited with the CCDC.	2023-01-06 downloaded from the CCDC.
;
_cell_angle_alpha 90
_cell_angle_beta 90
_cell_angle_gamma 90
_cell_formula_units_Z 8
_cell_length_a 21.779(3)
_cell_length_b 3.8696(4)
_cell_length_c 24.330(3)
_cell_measurement_reflns_used 9800
_cell_measurement_temperature 150(2)
_cell_measurement_theta_max 26.48
_cell_measurement_theta_min 2.51
_cell_volume 2050.4(4)
_computing_cell_refinement 'Bruker SAINT'
_computing_data_collection 'Bruker APEX3'
_computing_data_reduction 'Bruker SAINT'
_computing_molecular_graphics 'Bruker SHELXTL'
_computing_publication_material 'Bruker SHELXTL'
_computing_structure_refinement 'SHELXL-2019/1 (Sheldrick, 2019)'
_computing_structure_solution 'SHELXT-2019/1 (Sheldrick, 2019)'
_diffrn_ambient_temperature 150(2)
_diffrn_measured_fraction_theta_full 0.997
_diffrn_measured_fraction_theta_max 0.993
_diffrn_measurement_device_type 'Bruker D8 Quest PHOTON 100 detector'
_diffrn_measurement_method '\f and \w scans'
_diffrn_radiation_type MoK\a
_diffrn_radiation_wavelength 0.71073
_diffrn_reflns_av_R_equivalents 0.0708
_diffrn_reflns_av_unetI/netI 0.0372
_diffrn_reflns_Laue_measured_fraction_full 0.997
_diffrn_reflns_Laue_measured_fraction_max 0.993
_diffrn_reflns_limit_h_max 27
_diffrn_reflns_limit_h_min -27
_diffrn_reflns_limit_k_max 4
_diffrn_reflns_limit_k_min -4
_diffrn_reflns_limit_l_max 30
_diffrn_reflns_limit_l_min -30
_diffrn_reflns_number 34443
_diffrn_reflns_point_group_measured_fraction_full 0.997
_diffrn_reflns_point_group_measured_fraction_max 0.991
_diffrn_reflns_theta_full 25.242
_diffrn_reflns_theta_max 26.503
_diffrn_reflns_theta_min 1.870
_exptl_absorpt_coefficient_mu 3.656
_exptl_absorpt_correction_T_max 0.612
_exptl_absorpt_correction_T_min 0.515
_exptl_absorpt_correction_type multi-scan
_exptl_absorpt_process_details 'SADABS (Bruker, 2008)'
_exptl_crystal_colour green
_exptl_crystal_density_diffrn 1.783
_exptl_crystal_description needle
_exptl_crystal_F_000 1088
_exptl_crystal_size_max 0.280
_exptl_crystal_size_mid 0.140
_exptl_crystal_size_min 0.140
_refine_diff_density_max 1.097
_refine_diff_density_min -0.927
_refine_diff_density_rms 0.122
_refine_ls_abs_structure_details
;
 Refined as an inversion twin.
;
_refine_ls_abs_structure_Flack 0.22(2)
_refine_ls_extinction_method none
_refine_ls_goodness_of_fit_ref 1.110
_refine_ls_hydrogen_treatment mixed
_refine_ls_matrix_type full
_refine_ls_number_parameters 282
_refine_ls_number_reflns 4207
_refine_ls_number_restraints 5
_refine_ls_restrained_S_all 1.111
_refine_ls_R_factor_all 0.0466
_refine_ls_R_factor_gt 0.0421
_refine_ls_shift/su_max 0.000
_refine_ls_shift/su_mean 0.000
_refine_ls_structure_factor_coef Fsqd
_refine_ls_weighting_details 'w=1/[\s^2^(Fo^2^)+(0.0063P)^2^+12.3170P] where P=(Fo^2^+2Fc^2^)/3'
_refine_ls_weighting_scheme calc
_refine_ls_wR_factor_gt 0.0886
_refine_ls_wR_factor_ref 0.0903
_reflns_Friedel_coverage 0.949
_reflns_Friedel_fraction_full 0.996
_reflns_Friedel_fraction_max 0.989
_reflns_number_gt 3975
_reflns_number_total 4207
_reflns_threshold_expression 'I > 2\s(I)'
_cod_data_source_file d2fd00160h3.cif
_cod_data_source_block 4C
_cod_depositor_comments 'Adding full bibliography for 1568240--1568243.cif.'
_cod_database_code 1568240
_shelx_shelxl_version_number 2019/1
_shelx_space_group_comment
;
The symmetry employed for this shelxl refinement is uniquely defined
by the following loop, which should always be used as a source of
symmetry information in preference to the above space-group names.
They are only intended as comments.
;
_shelx_estimated_absorpt_t_min 0.428
_shelx_estimated_absorpt_t_max 0.629

loop_
_space_group_symop_operation_xyz
'x, y, z'
'-x, -y, z+1/2'
'-x+1/2, y, z+1/2'
'x+1/2, -y, z'

loop_
_atom_site_label
_atom_site_type_symbol
_atom_site_fract_x
_atom_site_fract_y
_atom_site_fract_z
_atom_site_U_iso_or_equiv
_atom_site_adp_type
_atom_site_occupancy
_atom_site_site_symmetry_order
_atom_site_calc_flag
_atom_site_refinement_flags_posn
_atom_site_refinement_flags_adp
_atom_site_refinement_flags_occupancy
_atom_site_disorder_assembly
_atom_site_disorder_group
Se1 Se 0.52641(3) 0.4320(2) 0.52107(3) 0.01735(18) Uani 1 1 d . . . . .
Se2 Se 0.19783(3) 0.4460(2) 0.47825(3) 0.01708(18) Uani 1 1 d . . . . .
O1 O 0.4421(3) -0.2302(19) 0.3688(3) 0.0288(16) Uani 1 1 d . . . . .
O2 O 0.3659(3) -0.018(2) 0.4226(3) 0.0351(18) Uani 1 1 d D . . . .
H2O H 0.332(3) -0.11(2) 0.408(5) 0.053 Uiso 1 1 d D U . . .
O3 O 0.2813(3) -0.2310(18) 0.6298(3) 0.0239(14) Uani 1 1 d . . . . .
O4 O 0.3578(3) -0.011(2) 0.5759(3) 0.036(2) Uani 1 1 d D . . . .
H4O H 0.385(4) -0.14(3) 0.595(4) 0.055 Uiso 1 1 d D U . . .
N1 N 0.5715(3) 0.309(2) 0.4619(3) 0.0164(15) Uani 1 1 d . . . . .
N2 N 0.4566(3) 0.2622(19) 0.4904(3) 0.0158(15) Uani 1 1 d . . . . .
N3 N 0.5878(4) -0.082(3) 0.3399(3) 0.0299(19) Uani 1 1 d . . . . .
N4 N 0.1528(3) 0.332(2) 0.5383(3) 0.0181(15) Uani 1 1 d . . . . .
N5 N 0.2676(3) 0.2717(19) 0.5083(3) 0.0178(16) Uani 1 1 d . . . . .
N6 N 0.1365(4) -0.031(2) 0.6625(3) 0.0287(18) Uani 1 1 d . . . . .
C1 C 0.5349(4) 0.154(2) 0.4272(3) 0.0155(17) Uani 1 1 d . . . . .
C2 C 0.4707(4) 0.133(2) 0.4429(3) 0.0158(17) Uani 1 1 d . . . . .
C3 C 0.5619(4) 0.021(2) 0.3766(3) 0.0183(18) Uani 1 1 d . . . . .
C4 C 0.4245(4) -0.054(2) 0.4079(4) 0.0169(17) Uani 1 1 d . . . . .
C5 C 0.1893(4) 0.176(3) 0.5729(3) 0.0161(17) Uani 1 1 d . . . . .
C6 C 0.2529(4) 0.141(2) 0.5572(3) 0.0143(16) Uani 1 1 d . . . . .
C7 C 0.1628(4) 0.053(3) 0.6238(4) 0.0224(19) Uani 1 1 d . . . . .
C8 C 0.2997(4) -0.047(2) 0.5913(3) 0.0197(17) Uani 1 1 d . . . . .
O5 O 0.4603(3) -0.421(2) 0.6113(3) 0.0311(16) Uani 1 1 d D . . . .
N7 N 0.4754(3) -0.415(2) 0.7036(3) 0.0244(17) Uani 1 1 d . . . . .
C9 C 0.4927(4) -0.474(3) 0.6517(4) 0.025(2) Uani 1 1 d . . . . .
H9 H 0.532761 -0.563401 0.645727 0.030 Uiso 1 1 calc R U . . .
C10 C 0.4136(4) -0.285(3) 0.7151(4) 0.028(2) Uani 1 1 d . . . . .
H10A H 0.413221 -0.032932 0.711692 0.042 Uiso 1 1 calc R U . . .
H10B H 0.401629 -0.350772 0.752476 0.042 Uiso 1 1 calc R U . . .
H10C H 0.384561 -0.385332 0.688735 0.042 Uiso 1 1 calc R U . . .
C11 C 0.5181(4) -0.467(3) 0.7493(4) 0.034(2) Uani 1 1 d . . . . .
H11A H 0.555096 -0.583753 0.735867 0.052 Uiso 1 1 calc R U . . .
H11B H 0.498444 -0.609858 0.777552 0.052 Uiso 1 1 calc R U . . .
H11C H 0.529296 -0.242809 0.765068 0.052 Uiso 1 1 calc R U . . .
O6 O 0.2648(3) -0.435(2) 0.3836(3) 0.0307(16) Uani 1 1 d D . . . .
N8 N 0.2645(3) -0.649(2) 0.2962(3) 0.0208(16) Uani 1 1 d . . . . .
C12 C 0.2381(4) -0.567(3) 0.3440(4) 0.026(2) Uani 1 1 d . . . . .
H12A H 0.195483 -0.614127 0.347924 0.031 Uiso 1 1 calc R U . . .
C13 C 0.2284(4) -0.801(3) 0.2510(4) 0.027(2) Uani 1 1 d . . . . .
H13A H 0.226788 -0.638263 0.220208 0.040 Uiso 1 1 calc R U . . .
H13B H 0.186650 -0.849459 0.263881 0.040 Uiso 1 1 calc R U . . .
H13C H 0.247828 -1.016570 0.238957 0.040 Uiso 1 1 calc R U . . .
C14 C 0.3292(4) -0.592(3) 0.2868(4) 0.028(2) Uani 1 1 d . . . . .
H14A H 0.347705 -0.488793 0.319590 0.042 Uiso 1 1 calc R U . . .
H14B H 0.334519 -0.435732 0.255434 0.042 Uiso 1 1 calc R U . . .
H14C H 0.349258 -0.813252 0.278827 0.042 Uiso 1 1 calc R U . . .

loop_
_atom_site_aniso_label
_atom_site_aniso_U_11
_atom_site_aniso_U_22
_atom_site_aniso_U_33
_atom_site_aniso_U_23
_atom_site_aniso_U_13
_atom_site_aniso_U_12
Se1 0.0158(3) 0.0208(4) 0.0155(3) -0.0035(5) -0.0001(3) 0.0006(3)
Se2 0.0168(3) 0.0187(4) 0.0157(3) 0.0009(6) 0.0001(3) 0.0011(3)
O1 0.024(3) 0.036(4) 0.026(3) -0.014(3) 0.003(3) -0.005(3)
O2 0.021(3) 0.046(5) 0.039(4) -0.008(4) -0.003(3) -0.001(3)
O3 0.026(3) 0.024(4) 0.022(3) 0.006(3) 0.000(2) 0.004(3)
O4 0.028(4) 0.045(6) 0.037(4) 0.008(4) 0.002(3) 0.011(4)
N1 0.016(3) 0.020(4) 0.014(3) -0.003(3) 0.002(2) -0.002(3)
N2 0.017(3) 0.013(4) 0.017(4) 0.001(3) -0.002(2) 0.000(3)
N3 0.024(4) 0.040(5) 0.026(4) -0.001(4) 0.005(3) 0.005(4)
N4 0.019(3) 0.017(4) 0.018(3) -0.002(3) 0.000(3) 0.000(3)
N5 0.018(3) 0.013(4) 0.022(4) 0.003(3) -0.001(3) 0.002(3)
N6 0.031(4) 0.032(5) 0.023(4) 0.004(4) 0.003(3) -0.001(3)
C1 0.021(4) 0.012(5) 0.014(4) 0.004(3) 0.002(3) 0.003(3)
C2 0.020(4) 0.010(5) 0.017(4) 0.001(3) -0.001(3) 0.000(3)
C3 0.020(4) 0.018(5) 0.016(4) -0.001(3) -0.001(3) -0.002(3)
C4 0.019(4) 0.010(4) 0.022(4) 0.000(3) 0.001(3) 0.000(4)
C5 0.016(4) 0.015(5) 0.017(4) 0.001(3) 0.000(3) -0.002(3)
C6 0.019(4) 0.010(4) 0.014(4) 0.000(3) 0.002(3) -0.005(3)
C7 0.017(4) 0.023(5) 0.027(5) -0.001(4) -0.001(3) -0.003(4)
C8 0.018(4) 0.021(5) 0.020(4) -0.001(4) 0.002(3) 0.004(4)
O5 0.022(3) 0.050(5) 0.021(3) 0.000(3) 0.000(2) 0.011(3)
N7 0.018(4) 0.033(5) 0.023(4) 0.003(3) -0.003(3) 0.002(3)
C9 0.024(5) 0.028(6) 0.024(4) 0.002(4) 0.004(3) 0.009(4)
C10 0.019(4) 0.033(6) 0.033(5) -0.004(4) 0.005(3) 0.005(4)
C11 0.028(5) 0.045(7) 0.031(5) 0.001(5) -0.006(4) 0.006(5)
O6 0.021(3) 0.047(5) 0.024(3) -0.009(3) 0.001(2) -0.010(3)
N8 0.018(3) 0.029(5) 0.016(3) 0.001(3) -0.002(3) -0.003(3)
C12 0.019(4) 0.033(6) 0.026(4) -0.001(4) -0.001(3) -0.006(4)
C13 0.032(5) 0.029(6) 0.019(4) -0.004(4) -0.005(3) -0.009(4)
C14 0.025(4) 0.035(6) 0.025(4) -0.005(4) -0.002(3) -0.006(4)

loop_
_atom_type_symbol
_atom_type_description
_atom_type_scat_dispersion_real
_atom_type_scat_dispersion_imag
_atom_type_scat_source
C C 0.0033 0.0016 'International Tables Vol C Tables 4.2.6.8 and 6.1.1.4'
H H 0.0000 0.0000 'International Tables Vol C Tables 4.2.6.8 and 6.1.1.4'
N N 0.0061 0.0033 'International Tables Vol C Tables 4.2.6.8 and 6.1.1.4'
O O 0.0106 0.0060 'International Tables Vol C Tables 4.2.6.8 and 6.1.1.4'
Se Se -0.0929 2.2259 'International Tables Vol C Tables 4.2.6.8 and 6.1.1.4'

loop_
_geom_angle_atom_site_label_1
_geom_angle_atom_site_label_2
_geom_angle_atom_site_label_3
_geom_angle
_geom_angle_site_symmetry_1
_geom_angle_site_symmetry_3
_geom_angle_publ_flag
N1 Se1 N2 91.9(3) . . ?
N4 Se2 N5 92.2(3) . . ?
C4 O2 H2O 130(8) . . ?
C8 O4 H4O 115(7) . . ?
C1 N1 Se1 107.6(5) . . ?
C2 N2 Se1 107.9(6) . . ?
C5 N4 Se2 107.6(6) . . ?
C6 N5 Se2 107.5(6) . . ?
N1 C1 C2 116.4(7) . . ?
N1 C1 C3 117.5(7) . . ?
C2 C1 C3 126.1(8) . . ?
N2 C2 C1 116.1(8) . . ?
N2 C2 C4 122.2(8) . . ?
C1 C2 C4 121.6(8) . . ?
N3 C3 C1 173.6(9) . . ?
O1 C4 O2 124.4(8) . . ?
O1 C4 C2 119.7(8) . . ?
O2 C4 C2 115.9(8) . . ?
N4 C5 C6 117.3(7) . . ?
N4 C5 C7 117.5(7) . . ?
C6 C5 C7 125.2(8) . . ?
N5 C6 C5 115.5(7) . . ?
N5 C6 C8 121.0(7) . . ?
C5 C6 C8 123.5(7) . . ?
N6 C7 C5 173.3(10) . . ?
O3 C8 O4 125.5(8) . . ?
O3 C8 C6 118.3(8) . . ?
O4 C8 C6 116.1(8) . . ?
C9 N7 C10 119.9(8) . . ?
C9 N7 C11 120.9(7) . . ?
C10 N7 C11 119.1(7) . . ?
O5 C9 N7 124.5(8) . . ?
O5 C9 H9 117.8 . . ?
N7 C9 H9 117.8 . . ?
N7 C10 H10A 109.5 . . ?
N7 C10 H10B 109.5 . . ?
H10A C10 H10B 109.5 . . ?
N7 C10 H10C 109.5 . . ?
H10A C10 H10C 109.5 . . ?
H10B C10 H10C 109.5 . . ?
N7 C11 H11A 109.5 . . ?
N7 C11 H11B 109.5 . . ?
H11A C11 H11B 109.5 . . ?
N7 C11 H11C 109.5 . . ?
H11A C11 H11C 109.5 . . ?
H11B C11 H11C 109.5 . . ?
C12 N8 C14 121.5(7) . . ?
C12 N8 C13 120.9(7) . . ?
C14 N8 C13 117.5(7) . . ?
O6 C12 N8 125.0(8) . . ?
O6 C12 H12A 117.5 . . ?
N8 C12 H12A 117.5 . . ?
N8 C13 H13A 109.5 . . ?
N8 C13 H13B 109.5 . . ?
H13A C13 H13B 109.5 . . ?
N8 C13 H13C 109.5 . . ?
H13A C13 H13C 109.5 . . ?
H13B C13 H13C 109.5 . . ?
N8 C14 H14A 109.5 . . ?
N8 C14 H14B 109.5 . . ?
H14A C14 H14B 109.5 . . ?
N8 C14 H14C 109.5 . . ?
H14A C14 H14C 109.5 . . ?
H14B C14 H14C 109.5 . . ?

loop_
_geom_bond_atom_site_label_1
_geom_bond_atom_site_label_2
_geom_bond_distance
_geom_bond_site_symmetry_2
_geom_bond_publ_flag
Se1 N1 1.807(7) . ?
Se1 N2 1.817(7) . ?
Se2 N4 1.815(7) . ?
Se2 N5 1.816(7) . ?
O1 C4 1.230(11) . ?
O2 C4 1.333(11) . ?
O2 H2O 0.88(2) . ?
O3 C8 1.242(11) . ?
O4 C8 1.326(11) . ?
O4 H4O 0.88(3) . ?
N1 C1 1.306(11) . ?
N2 C2 1.297(11) . ?
N3 C3 1.129(11) . ?
N4 C5 1.304(11) . ?
N5 C6 1.332(10) . ?
N6 C7 1.149(12) . ?
C1 C2 1.451(12) . ?
C1 C3 1.459(11) . ?
C2 C4 1.505(12) . ?
C5 C6 1.444(11) . ?
C5 C7 1.448(12) . ?
C6 C8 1.501(12) . ?
O5 C9 1.227(11) . ?
N7 C9 1.338(11) . ?
N7 C10 1.462(11) . ?
N7 C11 1.464(11) . ?
C9 H9 0.9500 . ?
C10 H10A 0.9800 . ?
C10 H10B 0.9800 . ?
C10 H10C 0.9800 . ?
C11 H11A 0.9800 . ?
C11 H11B 0.9800 . ?
C11 H11C 0.9800 . ?
O6 C12 1.234(11) . ?
N8 C12 1.336(11) . ?
N8 C14 1.444(11) . ?
N8 C13 1.474(10) . ?
C12 H12A 0.9500 . ?
C13 H13A 0.9800 . ?
C13 H13B 0.9800 . ?
C13 H13C 0.9800 . ?
C14 H14A 0.9800 . ?
C14 H14B 0.9800 . ?
C14 H14C 0.9800 . ?

loop_
_geom_hbond_atom_site_label_D
_geom_hbond_atom_site_label_H
_geom_hbond_atom_site_label_A
_geom_hbond_distance_DH
_geom_hbond_distance_HA
_geom_hbond_distance_DA
_geom_hbond_angle_DHA
_geom_hbond_site_symmetry_A
_geom_hbond_publ_flag
O4 H4O O5 0.88(3) 2.02(3) 2.870(10) 160(8) . yes
O2 H2O O6 0.88(2) 2.03(3) 2.889(10) 164(10) . yes

loop_
_geom_torsion_atom_site_label_1
_geom_torsion_atom_site_label_2
_geom_torsion_atom_site_label_3
_geom_torsion_atom_site_label_4
_geom_torsion
_geom_torsion_site_symmetry_1
_geom_torsion_site_symmetry_2
_geom_torsion_site_symmetry_3
_geom_torsion_site_symmetry_4
_geom_torsion_publ_flag
N2 Se1 N1 C1 -1.7(6) . . . . ?
N1 Se1 N2 C2 0.9(6) . . . . ?
N5 Se2 N4 C5 -1.7(7) . . . . ?
N4 Se2 N5 C6 1.6(6) . . . . ?
Se1 N1 C1 C2 2.2(10) . . . . ?
Se1 N1 C1 C3 -178.1(7) . . . . ?
Se1 N2 C2 C1 0.2(9) . . . . ?
Se1 N2 C2 C4 175.4(7) . . . . ?
N1 C1 C2 N2 -1.7(12) . . . . ?
C3 C1 C2 N2 178.6(8) . . . . ?
N1 C1 C2 C4 -176.9(8) . . . . ?
C3 C1 C2 C4 3.4(14) . . . . ?
N2 C2 C4 O1 -165.7(8) . . . . ?
C1 C2 C4 O1 9.3(13) . . . . ?
N2 C2 C4 O2 13.5(13) . . . . ?
C1 C2 C4 O2 -171.6(8) . . . . ?
Se2 N4 C5 C6 1.4(10) . . . . ?
Se2 N4 C5 C7 -178.5(7) . . . . ?
Se2 N5 C6 C5 -1.2(9) . . . . ?
Se2 N5 C6 C8 175.7(6) . . . . ?
N4 C5 C6 N5 -0.2(12) . . . . ?
C7 C5 C6 N5 179.8(9) . . . . ?
N4 C5 C6 C8 -176.9(8) . . . . ?
C7 C5 C6 C8 3.0(15) . . . . ?
N5 C6 C8 O3 -163.6(8) . . . . ?
C5 C6 C8 O3 12.9(14) . . . . ?
N5 C6 C8 O4 13.8(13) . . . . ?
C5 C6 C8 O4 -169.6(9) . . . . ?
C10 N7 C9 O5 1.5(16) . . . . ?
C11 N7 C9 O5 -176.5(11) . . . . ?
C14 N8 C12 O6 1.0(16) . . . . ?
C13 N8 C12 O6 -179.0(10) . . . . ?
